data_7104864
loop_
_publ_author_name
'Lam, Chi-Keung'
'Mak, Thomas C. W.'

_publ_section_title
;
 Carbonate and oxalate dianions as prolific hydrogen-bond acceptors in
 supramolecular assembly
;
_journal_coden_ASTM CHCOFS
_journal_issue 21
_journal_name_full
;
 Chemical Communications (Cambridge, United Kingdom)
;
_journal_page_first 2660
_journal_page_last 2661
_journal_paper_doi 10.1039/b306649e
_journal_year 2003
_chemical_formula_sum 'C30 H72 N10 O4 S4'
_chemical_formula_weight 765.22
_chemical_name_systematic
; 
 bis(tetra-n-propylammonium) oxalate-thiourea (1/4)
;
_space_group_IT_number 2
_symmetry_cell_setting triclinic
_symmetry_space_group_name_Hall '-P 1'
_symmetry_space_group_name_H-M 'P -1'
_atom_sites_solution_hydrogens geom
_atom_sites_solution_primary direct
_atom_sites_solution_secondary difmap
_audit_creation_method SHELXL-97
_cell_angle_alpha 74.4270(10)
_cell_angle_beta 87.5210(10)
_cell_angle_gamma 89.893(2)
_cell_formula_units_Z 2
_cell_length_a 11.8476(7)
_cell_length_b 12.0889(7)
_cell_length_c 16.3965(10)
_cell_measurement_temperature 293(2)
_cell_volume 2259.9(2)
_computing_cell_refinement 'SAINT-PLUS, Ver. 5.0, Bruker AXS, 1997.'
_computing_data_collection 'SMART for Windows NT, Bruker AXS, 1997.'
_computing_data_reduction 'SAINT-PLUS, Ver. 5.0, Bruker AXS, 1997.'
_computing_molecular_graphics 'XP-Interactive Molecular Graphics, Ver. 5.1'
_computing_publication_material 'SHELXTL-Bruker AXS, 1998.'
_computing_structure_refinement 'SHELXL-97 (Sheldrick, 1997)'
_computing_structure_solution 'SHELXS-97 (Sheldrick, 1990)'
_diffrn_ambient_temperature 293(2)
_diffrn_measured_fraction_theta_full 0.997
_diffrn_measured_fraction_theta_max 0.997
_diffrn_measurement_device_type Bruker_SMART_CCD_1K_area_detector
_diffrn_measurement_method omega_scan
_diffrn_radiation_monochromator graphite
_diffrn_radiation_source 'fine-focus sealed tube'
_diffrn_radiation_type MoK\a
_diffrn_radiation_wavelength 0.71073
_diffrn_reflns_av_R_equivalents 0.0227
_diffrn_reflns_av_sigmaI/netI 0.0426
_diffrn_reflns_limit_h_max 14
_diffrn_reflns_limit_h_min -14
_diffrn_reflns_limit_k_max 14
_diffrn_reflns_limit_k_min -12
_diffrn_reflns_limit_l_max 19
_diffrn_reflns_limit_l_min -19
_diffrn_reflns_number 12397
_diffrn_reflns_theta_full 25.00
_diffrn_reflns_theta_max 25.00
_diffrn_reflns_theta_min 1.72
_exptl_absorpt_coefficient_mu 0.252
_exptl_absorpt_correction_T_max 1.000000
_exptl_absorpt_correction_T_min 0.751004
_exptl_absorpt_correction_type empirical
_exptl_crystal_colour colorless
_exptl_crystal_density_diffrn 1.125
_exptl_crystal_density_method 'not measured'
_exptl_crystal_description block
_exptl_crystal_F_000 836
_exptl_crystal_size_max 0.70
_exptl_crystal_size_mid 0.52
_exptl_crystal_size_min 0.43
_refine_diff_density_max 0.624
_refine_diff_density_min -0.529
_refine_diff_density_rms 0.037
_refine_ls_extinction_method none
_refine_ls_goodness_of_fit_ref 1.028
_refine_ls_hydrogen_treatment mixed
_refine_ls_matrix_type full
_refine_ls_number_parameters 482
_refine_ls_number_reflns 7933
_refine_ls_number_restraints 36
_refine_ls_restrained_S_all 1.032
_refine_ls_R_factor_all 0.1142
_refine_ls_R_factor_gt 0.0599
_refine_ls_shift/su_max 0.000
_refine_ls_shift/su_mean 0.000
_refine_ls_structure_factor_coef Fsqd
_refine_ls_weighting_details 'calc w=1/[\s^2^(Fo^2^)+(0.1020P)^2^+0.0000P] where P=(Fo^2^+2Fc^2^)/3'
_refine_ls_weighting_scheme calc
_refine_ls_wR_factor_gt 0.1674
_refine_ls_wR_factor_ref 0.1927
_reflns_number_gt 4093
_reflns_number_total 7933
_reflns_threshold_expression >2sigma(I)
_cod_data_source_file b306649e.txt
_cod_data_source_block Compound(2)
_cod_depositor_comments
;
The following automatic conversions were performed:
'_symmetry_cell_setting' value 'Triclinic' changed to 'triclinic'
according to '/home/saulius/struct/CIF-dictionaries/cif_core.dic'
dictionary named 'cif_core.dic' version 2.4.1 from
2010-06-29.

'_exptl_absorpt_correction_type' value 'Empirical' changed to
'empirical' according to
'/home/saulius/struct/CIF-dictionaries/cif_core.dic' dictionary named
'cif_core.dic' version 2.4.1 from 2010-06-29.

Automatic conversion script
Id: cif_fix_enum 1527 2010-12-29 10:47:43Z saulius 
;
_cod_original_sg_symbol_H-M P-1
_cod_database_code 7104864

loop_
_symmetry_equiv_pos_as_xyz
'x, y, z'
'-x, -y, -z'

loop_
_atom_site_label
_atom_site_type_symbol
_atom_site_fract_x
_atom_site_fract_y
_atom_site_fract_z
_atom_site_U_iso_or_equiv
_atom_site_adp_type
_atom_site_occupancy
_atom_site_symmetry_multiplicity
_atom_site_calc_flag
_atom_site_refinement_flags
_atom_site_disorder_assembly
_atom_site_disorder_group
C1 C 0.6170(3) 0.4780(5) 0.2354(4) 0.0863(17) Uani 0.70 1 d PDU A 1
C2 C 0.7400(3) 0.4458(5) 0.2109(3) 0.0747(13) Uani 0.70 1 d PDU A 1
O1 O 0.5881(6) 0.5791(5) 0.2329(13) 0.134(3) Uani 0.60 1 d PDU A 1
O2 O 0.5452(5) 0.4002(5) 0.2678(5) 0.105(2) Uani 0.60 1 d PDU A 1
O3 O 0.7566(5) 0.3454(5) 0.2048(8) 0.0915(19) Uani 0.60 1 d PDU A 1
O4 O 0.8223(5) 0.5149(7) 0.1979(9) 0.0764(18) Uani 0.60 1 d PDU A 1
C1' C 0.6952(10) 0.5148(9) 0.2211(8) 0.137(5) Uani 0.40 1 d PDU B 2
C2' C 0.6524(11) 0.3906(9) 0.2255(8) 0.159(6) Uani 0.40 1 d PDU B 2
O1' O 0.7977(10) 0.5422(11) 0.2052(16) 0.098(4) Uani 0.40 1 d PDU B 2
O2' O 0.6237(10) 0.5899(10) 0.2263(18) 0.129(5) Uani 0.40 1 d PDU B 2
O3' O 0.5494(12) 0.3722(10) 0.2463(12) 0.153(6) Uani 0.40 1 d PDU B 2
O4' O 0.7243(9) 0.3231(11) 0.2075(14) 0.122(4) Uani 0.40 1 d PDU B 2
S1 S 1.14394(8) 0.20640(9) 0.32729(7) 0.0927(3) Uani 1 1 d . . .
C3 C 1.0269(3) 0.2651(3) 0.2798(2) 0.0757(10) Uani 1 1 d . . .
N1 N 1.0102(3) 0.3766(3) 0.2567(2) 0.0949(9) Uani 1 1 d . . .
H1A H 1.0624 0.4251 0.2662 0.114 Uiso 1 1 d R . .
H1B H 0.9462 0.4043 0.2314 0.095 Uiso 1 1 d R . .
N2 N 0.9441(3) 0.2004(3) 0.26325(19) 0.0950(9) Uani 1 1 d . . .
H2A H 0.9500 0.1234 0.2774 0.114 Uiso 1 1 d R . .
H2B H 0.8823 0.2341 0.2377 0.114 Uiso 1 1 d R . .
S2 S 0.15233(9) 0.59949(8) 0.28744(6) 0.0885(3) Uiso 1 1 d . . .
C4 C 0.2889(3) 0.5626(3) 0.2828(2) 0.0748(9) Uani 1 1 d . . .
N3 N 0.3697(3) 0.6406(3) 0.2570(2) 0.0958(10) Uani 1 1 d . . .
H3A H 0.3516 0.7155 0.2419 0.115 Uiso 1 1 d R . .
H3B H 0.4424 0.6196 0.2547 0.115 Uiso 1 1 d R . .
N4 N 0.3217(3) 0.4545(3) 0.3034(2) 0.1019(10) Uani 1 1 d . . .
H4A H 0.2698 0.3979 0.3213 0.122 Uiso 1 1 d R . .
H4B H 0.3954 0.4372 0.3001 0.122 Uiso 1 1 d R . .
S3 S 0.84699(9) 0.97584(9) 0.17687(8) 0.1029(4) Uani 1 1 d . . .
C5 C 0.8119(3) 0.8346(3) 0.2057(2) 0.0793(10) Uani 1 1 d . . .
N5 N 0.7046(3) 0.7992(3) 0.22481(19) 0.0980(9) Uani 1 1 d . . .
H5A H 0.6492 0.8508 0.2226 0.118 Uiso 1 1 d R . .
H5B H 0.6879 0.7236 0.2400 0.118 Uiso 1 1 d R . .
N6 N 0.8876(3) 0.7548(3) 0.20812(17) 0.0870(8) Uani 1 1 d . . .
H6A H 0.9607 0.7737 0.1944 0.104 Uiso 1 1 d R . .
H6B H 0.8659 0.6805 0.2238 0.104 Uiso 1 1 d R . .
S4 S 0.46819(9) -0.04010(10) 0.25469(7) 0.1060(4) Uani 1 1 d . . .
C6 C 0.5150(3) 0.0939(4) 0.2476(2) 0.0929(11) Uani 1 1 d . . .
N7 N 0.6180(3) 0.1300(3) 0.2175(2) 0.1129(11) Uani 1 1 d . . .
H7A H 0.6659 0.0828 0.1995 0.135 Uiso 1 1 d R . .
H7B H 0.6399 0.2022 0.2150 0.135 Uiso 1 1 d R . .
N8 N 0.4487(3) 0.1690(3) 0.2710(2) 0.1175(12) Uani 1 1 d . . .
H8A H 0.3774 0.1498 0.2908 0.141 Uiso 1 1 d R . .
H8B H 0.4755 0.2400 0.2668 0.141 Uiso 1 1 d R . .
N9 N 0.2530(2) 0.7558(2) 0.50093(15) 0.0706(7) Uani 1 1 d . . .
C7 C 0.2764(3) 0.8407(3) 0.5521(2) 0.0844(10) Uani 1 1 d . . .
H7C H 0.3351 0.8108 0.5903 0.101 Uiso 1 1 d R . .
H7D H 0.2093 0.8458 0.5859 0.101 Uiso 1 1 d R . .
C8 C 0.3088(4) 0.9602(3) 0.5007(3) 0.1010(12) Uani 1 1 d . . .
H8C H 0.2474 0.9940 0.4665 0.121 Uiso 1 1 d R . .
H8D H 0.3721 0.9555 0.4633 0.121 Uiso 1 1 d R . .
C9 C 0.3398(4) 1.0348(5) 0.5576(4) 0.1415(19) Uani 1 1 d . . .
H9A H 0.3608 1.1097 0.5224 0.212 Uiso 1 1 d R . .
H9B H 0.2762 1.0410 0.5943 0.212 Uiso 1 1 d R . .
H9C H 0.4023 1.0022 0.5911 0.212 Uiso 1 1 d R . .
C10 C 0.3594(3) 0.7353(3) 0.4526(2) 0.0791(10) Uani 1 1 d . . .
H10A H 0.3814 0.8064 0.4126 0.095 Uiso 1 1 d R . .
H10B H 0.3417 0.6819 0.4208 0.095 Uiso 1 1 d R . .
C11 C 0.4594(3) 0.6897(4) 0.5049(3) 0.1093(13) Uani 1 1 d . . .
H11A H 0.4384 0.6203 0.5472 0.131 Uiso 1 1 d R . .
H11B H 0.4834 0.7451 0.5330 0.131 Uiso 1 1 d R . .
C12 C 0.5561(4) 0.6655(4) 0.4480(3) 0.1305(17) Uani 1 1 d . . .
H12A H 0.6198 0.6368 0.4813 0.196 Uiso 1 1 d R . .
H12B H 0.5320 0.6095 0.4204 0.196 Uiso 1 1 d R . .
H12C H 0.5773 0.7353 0.4061 0.196 Uiso 1 1 d R . .
C13 C 0.2127(3) 0.6442(3) 0.5628(2) 0.0858(10) Uani 1 1 d . . .
H13A H 0.1470 0.6599 0.5940 0.103 Uiso 1 1 d R . .
H13B H 0.2703 0.6171 0.6025 0.103 Uiso 1 1 d R . .
C14 C 0.1837(4) 0.5495(3) 0.5234(2) 0.1018(12) Uani 1 1 d . . .
H14A H 0.2486 0.5335 0.4915 0.122 Uiso 1 1 d R . .
H14B H 0.1244 0.5749 0.4848 0.122 Uiso 1 1 d R . .
C15 C 0.1455(4) 0.4406(4) 0.5889(3) 0.1273(16) Uani 1 1 d . . .
H15A H 0.1277 0.3824 0.5614 0.191 Uiso 1 1 d R . .
H15B H 0.2052 0.4143 0.6270 0.191 Uiso 1 1 d R . .
H15C H 0.0797 0.4561 0.6202 0.191 Uiso 1 1 d R . .
C16 C 0.1663(3) 0.8031(3) 0.43608(19) 0.0746(9) Uani 1 1 d . . .
H16A H 0.1562 0.7494 0.4031 0.089 Uiso 1 1 d R . .
H16B H 0.1957 0.8730 0.3983 0.089 Uiso 1 1 d R . .
C17 C 0.0524(3) 0.8261(4) 0.4710(3) 0.1076(13) Uani 1 1 d . . .
H17A H 0.0611 0.8784 0.5053 0.129 Uiso 1 1 d R . .
H17B H 0.0197 0.7561 0.5064 0.129 Uiso 1 1 d R . .
C18 C -0.0234(4) 0.8772(4) 0.4007(3) 0.1352(17) Uani 1 1 d . . .
H18A H -0.0955 0.8921 0.4244 0.203 Uiso 1 1 d R . .
H18B H 0.0089 0.9478 0.3659 0.203 Uiso 1 1 d R . .
H18C H -0.0329 0.8244 0.3670 0.203 Uiso 1 1 d R . .
N10 N 0.2419(2) 0.2318(2) 0.04383(14) 0.0682(7) Uani 1 1 d . . .
C19 C 0.1358(3) 0.2616(3) -0.0064(2) 0.0838(10) Uani 1 1 d . . .
H19A H 0.1188 0.2004 -0.0312 0.101 Uiso 1 1 d R . .
H19B H 0.1518 0.3292 -0.0519 0.101 Uiso 1 1 d R . .
C20 C 0.0313(4) 0.2855(4) 0.0436(3) 0.1118(14) Uani 1 1 d . . .
H20A H 0.0437 0.3521 0.0635 0.134 Uiso 1 1 d R . .
H20B H 0.0173 0.2210 0.0920 0.134 Uiso 1 1 d R . .
C21 C -0.0697(4) 0.3038(5) -0.0113(4) 0.171(2) Uani 1 1 d . . .
H21A H -0.1352 0.3176 0.0209 0.256 Uiso 1 1 d R . .
H21B H -0.0557 0.3688 -0.0593 0.256 Uiso 1 1 d R . .
H21C H -0.0824 0.2367 -0.0306 0.256 Uiso 1 1 d R . .
C22 C 0.2744(3) 0.3264(3) 0.0827(2) 0.0755(9) Uani 1 1 d . . .
H22A H 0.3393 0.3024 0.1159 0.091 Uiso 1 1 d R . .
H22B H 0.2135 0.3366 0.1205 0.091 Uiso 1 1 d R . .
C23 C 0.3008(4) 0.4412(3) 0.0197(2) 0.0955(12) Uani 1 1 d . . .
H23A H 0.2348 0.4691 -0.0111 0.115 Uiso 1 1 d R . .
H23B H 0.3594 0.4317 -0.0201 0.115 Uiso 1 1 d R . .
C24 C 0.3384(4) 0.5294(4) 0.0657(3) 0.1217(15) Uani 1 1 d . . .
H24A H 0.3550 0.6015 0.0251 0.183 Uiso 1 1 d R . .
H24B H 0.2793 0.5394 0.1050 0.183 Uiso 1 1 d R . .
H24C H 0.4049 0.5018 0.0960 0.183 Uiso 1 1 d R . .
C25 C 0.3335(3) 0.2124(3) -0.0166(2) 0.0795(10) Uani 1 1 d . . .
H25A H 0.3408 0.2801 -0.0634 0.095 Uiso 1 1 d R . .
H25B H 0.3110 0.1504 -0.0388 0.095 Uiso 1 1 d R . .
C26 C 0.4487(3) 0.1844(3) 0.0203(2) 0.0927(11) Uani 1 1 d . . .
H26A H 0.4434 0.1158 0.0664 0.111 Uiso 1 1 d R . .
H26B H 0.4732 0.2461 0.0421 0.111 Uiso 1 1 d R . .
C27 C 0.5345(4) 0.1681(4) -0.0466(3) 0.1252(17) Uani 1 1 d . . .
H27A H 0.6068 0.1509 -0.0221 0.188 Uiso 1 1 d R . .
H27B H 0.5105 0.1057 -0.0678 0.188 Uiso 1 1 d R . .
H27C H 0.5405 0.2371 -0.0923 0.188 Uiso 1 1 d R . .
C28 C 0.2222(3) 0.1236(3) 0.11647(19) 0.0736(9) Uani 1 1 d . . .
H28A H 0.1654 0.1398 0.1552 0.088 Uiso 1 1 d R . .
H28B H 0.2906 0.1065 0.1464 0.088 Uiso 1 1 d R . .
C29 C 0.1850(4) 0.0175(3) 0.0922(3) 0.0975(12) Uani 1 1 d . . .
H29A H 0.2390 0.0015 0.0516 0.117 Uiso 1 1 d R . .
H29B H 0.1131 0.0304 0.0664 0.117 Uiso 1 1 d R . .
C30 C 0.1758(3) -0.0838(3) 0.1688(3) 0.1171(15) Uani 1 1 d . . .
H30D H 0.1527 -0.1508 0.1528 0.176 Uiso 1 1 d R . .
H30A H 0.2480 -0.0970 0.1940 0.176 Uiso 1 1 d R . .
H30B H 0.1211 -0.0678 0.2089 0.176 Uiso 1 1 d R . .

loop_
_atom_site_aniso_label
_atom_site_aniso_U_11
_atom_site_aniso_U_22
_atom_site_aniso_U_33
_atom_site_aniso_U_23
_atom_site_aniso_U_13
_atom_site_aniso_U_12
C1 0.056(3) 0.104(5) 0.078(4) 0.009(4) 0.004(3) 0.011(3)
C2 0.060(3) 0.093(4) 0.066(3) -0.011(4) -0.012(3) 0.016(3)
O1 0.038(5) 0.083(4) 0.255(9) -0.008(5) 0.031(6) -0.018(3)
O2 0.095(4) 0.067(4) 0.147(5) -0.027(4) 0.032(3) 0.022(3)
O3 0.046(4) 0.092(4) 0.131(5) -0.020(4) 0.002(4) -0.032(3)
O4 0.075(3) 0.054(4) 0.103(4) -0.026(4) -0.006(3) 0.021(3)
C1' 0.147(10) 0.142(9) 0.106(12) 0.004(9) -0.052(13) 0.018(7)
C2' 0.179(11) 0.127(8) 0.157(16) 0.002(9) -0.104(13) 0.008(8)
O1' 0.116(7) 0.066(6) 0.121(8) -0.039(6) -0.017(7) 0.053(5)
O2' 0.044(7) 0.115(7) 0.204(11) -0.002(6) 0.022(9) -0.054(4)
O3' 0.194(9) 0.073(6) 0.223(14) -0.098(7) 0.012(9) 0.057(5)
O4' 0.049(6) 0.144(7) 0.150(8) 0.000(7) -0.004(6) -0.077(5)
S1 0.0807(7) 0.0887(7) 0.1034(7) -0.0193(5) 0.0133(5) 0.0047(5)
C3 0.088(3) 0.069(2) 0.071(2) -0.0240(17) 0.0246(19) -0.0110(19)
N1 0.093(2) 0.080(2) 0.114(2) -0.0290(18) -0.0115(18) -0.0002(17)
N2 0.100(2) 0.082(2) 0.101(2) -0.0224(17) 0.0062(18) -0.0107(18)
C4 0.088(2) 0.065(2) 0.074(2) -0.0232(17) 0.0009(18) -0.0032(19)
N3 0.090(2) 0.078(2) 0.122(3) -0.0336(18) 0.0064(19) -0.0121(17)
N4 0.083(2) 0.078(2) 0.135(3) -0.0137(19) -0.0012(19) -0.0017(17)
S3 0.0773(7) 0.0997(8) 0.1287(9) -0.0263(6) 0.0004(6) -0.0108(5)
C5 0.074(2) 0.101(3) 0.061(2) -0.0192(18) -0.0065(17) -0.011(2)
N5 0.077(2) 0.108(2) 0.100(2) -0.0107(18) -0.0095(17) -0.0114(17)
N6 0.080(2) 0.094(2) 0.084(2) -0.0198(16) 0.0007(16) -0.0025(18)
S4 0.0729(6) 0.1260(9) 0.1063(8) -0.0080(6) -0.0089(6) -0.0074(6)
C6 0.068(3) 0.106(3) 0.089(3) 0.002(2) -0.015(2) -0.005(2)
N7 0.072(2) 0.119(3) 0.134(3) -0.010(2) -0.001(2) -0.0013(19)
N8 0.078(2) 0.126(3) 0.138(3) -0.019(2) 0.003(2) 0.011(2)
N9 0.0712(17) 0.0847(19) 0.0509(15) -0.0103(13) 0.0035(13) 0.0041(13)
C7 0.075(2) 0.115(3) 0.069(2) -0.035(2) -0.0036(18) 0.008(2)
C8 0.104(3) 0.101(3) 0.102(3) -0.033(2) -0.017(2) 0.001(2)
C9 0.116(4) 0.168(5) 0.171(5) -0.094(4) -0.029(3) -0.007(3)
C10 0.082(2) 0.079(2) 0.067(2) -0.0078(16) 0.0174(18) 0.0073(18)
C11 0.083(3) 0.118(3) 0.117(3) -0.015(3) 0.006(2) 0.012(2)
C12 0.091(3) 0.124(4) 0.171(5) -0.035(3) 0.025(3) 0.027(3)
C13 0.083(2) 0.097(3) 0.062(2) 0.0032(19) 0.0061(18) -0.001(2)
C14 0.111(3) 0.088(3) 0.089(3) 0.006(2) 0.001(2) -0.004(2)
C15 0.110(4) 0.116(3) 0.125(4) 0.017(3) 0.013(3) -0.020(3)
C16 0.090(2) 0.074(2) 0.0586(19) -0.0148(16) -0.0104(18) 0.0094(18)
C17 0.080(3) 0.141(4) 0.112(3) -0.050(3) -0.017(2) 0.025(2)
C18 0.110(4) 0.126(4) 0.163(5) -0.021(3) -0.046(3) 0.023(3)
N10 0.0855(19) 0.0654(16) 0.0501(14) -0.0101(12) 0.0004(13) 0.0078(13)
C19 0.106(3) 0.082(2) 0.063(2) -0.0163(17) -0.019(2) 0.010(2)
C20 0.096(3) 0.138(4) 0.100(3) -0.027(3) -0.018(3) 0.032(3)
C21 0.114(4) 0.230(7) 0.170(5) -0.050(5) -0.051(4) 0.062(4)
C22 0.094(2) 0.071(2) 0.065(2) -0.0233(17) -0.0055(18) 0.0076(18)
C23 0.128(3) 0.070(2) 0.090(3) -0.022(2) -0.009(2) 0.005(2)
C24 0.147(4) 0.094(3) 0.132(4) -0.043(3) -0.030(3) 0.001(3)
C25 0.111(3) 0.069(2) 0.0561(19) -0.0156(15) 0.0186(19) -0.0005(19)
C26 0.092(3) 0.090(3) 0.093(3) -0.024(2) 0.024(2) 0.002(2)
C27 0.125(4) 0.109(3) 0.142(4) -0.043(3) 0.055(3) -0.003(3)
C28 0.079(2) 0.073(2) 0.0585(19) -0.0022(16) 0.0030(16) 0.0074(17)
C29 0.104(3) 0.076(3) 0.100(3) -0.005(2) 0.006(2) -0.005(2)
C30 0.084(3) 0.092(3) 0.150(4) 0.013(3) -0.013(3) -0.015(2)

loop_
_atom_type_symbol
_atom_type_description
_atom_type_scat_dispersion_real
_atom_type_scat_dispersion_imag
_atom_type_scat_source
C C 0.0033 0.0016 'International Tables Vol C Tables 4.2.6.8 and 6.1.1.4'
H H 0.0000 0.0000 'International Tables Vol C Tables 4.2.6.8 and 6.1.1.4'
N N 0.0061 0.0033 'International Tables Vol C Tables 4.2.6.8 and 6.1.1.4'
O O 0.0106 0.0060 'International Tables Vol C Tables 4.2.6.8 and 6.1.1.4'
S S 0.1246 0.1234 'International Tables Vol C Tables 4.2.6.8 and 6.1.1.4'

loop_
_geom_angle_atom_site_label_1
_geom_angle_atom_site_label_2
_geom_angle_atom_site_label_3
_geom_angle
_geom_angle_site_symmetry_1
_geom_angle_site_symmetry_3
_geom_angle_publ_flag
O1 C1 O2 116.3(6) . . ?
O1 C1 C2 123.1(5) . . ?
O2 C1 C2 120.2(5) . . ?
O3 C2 O4 118.7(5) . . ?
O3 C2 C1 118.0(5) . . ?
O4 C2 C1 123.3(5) . . ?
O2' C1' O1' 120.1(11) . . ?
O2' C1' C2' 118.7(12) . . ?
O1' C1' C2' 120.9(13) . . ?
O4' C2' O3' 128.6(10) . . ?
O4' C2' C1' 116.6(12) . . ?
O3' C2' C1' 114.8(12) . . ?
N1 C3 N2 115.6(4) . . ?
N1 C3 S1 122.8(3) . . ?
N2 C3 S1 121.6(3) . . ?
N3 C4 N4 116.0(3) . . ?
N3 C4 S2 121.6(3) . . ?
N4 C4 S2 122.4(3) . . ?
N6 C5 N5 116.7(3) . . ?
N6 C5 S3 121.8(3) . . ?
N5 C5 S3 121.5(3) . . ?
N8 C6 N7 116.7(4) . . ?
N8 C6 S4 120.9(3) . . ?
N7 C6 S4 122.5(4) . . ?
C16 N9 C10 106.9(2) . . ?
C16 N9 C13 111.4(3) . . ?
C10 N9 C13 109.9(2) . . ?
C16 N9 C7 110.6(2) . . ?
C10 N9 C7 110.5(3) . . ?
C13 N9 C7 107.6(2) . . ?
C8 C7 N9 115.3(3) . . ?
C7 C8 C9 111.0(4) . . ?
C11 C10 N9 116.4(3) . . ?
C10 C11 C12 110.0(4) . . ?
C14 C13 N9 115.3(3) . . ?
C13 C14 C15 112.4(4) . . ?
C17 C16 N9 115.6(3) . . ?
C18 C17 C16 110.3(4) . . ?
C25 N10 C22 111.0(3) . . ?
C25 N10 C19 106.8(2) . . ?
C22 N10 C19 111.5(2) . . ?
C25 N10 C28 110.2(2) . . ?
C22 N10 C28 107.0(2) . . ?
C19 N10 C28 110.4(2) . . ?
N10 C19 C20 115.5(3) . . ?
C21 C20 C19 110.1(4) . . ?
N10 C22 C23 114.9(3) . . ?
C22 C23 C24 110.5(3) . . ?
N10 C25 C26 115.5(3) . . ?
C27 C26 C25 110.8(4) . . ?
C29 C28 N10 116.2(3) . . ?
C30 C29 C28 110.5(4) . . ?

loop_
_geom_bond_atom_site_label_1
_geom_bond_atom_site_label_2
_geom_bond_distance
_geom_bond_site_symmetry_2
_geom_bond_publ_flag
C1 O1 1.259(2) . ?
C1 O2 1.260(2) . ?
C1 C2 1.571(2) . ?
C2 O3 1.259(2) . ?
C2 O4 1.259(2) . ?
C1' O2' 1.257(2) . ?
C1' O1' 1.258(2) . ?
C1' C2' 1.568(2) . ?
C2' O4' 1.258(2) . ?
C2' O3' 1.258(2) . ?
S1 C3 1.681(4) . ?
C3 N1 1.315(4) . ?
C3 N2 1.337(4) . ?
S2 C4 1.681(4) . ?
C4 N3 1.319(4) . ?
C4 N4 1.321(4) . ?
S3 C5 1.692(4) . ?
C5 N6 1.310(4) . ?
C5 N5 1.339(4) . ?
S4 C6 1.686(4) . ?
C6 N8 1.321(5) . ?
C6 N7 1.326(4) . ?
N9 C16 1.510(4) . ?
N9 C10 1.515(4) . ?
N9 C13 1.518(4) . ?
N9 C7 1.523(4) . ?
C7 C8 1.505(5) . ?
C8 C9 1.517(6) . ?
C10 C11 1.507(5) . ?
C11 C12 1.523(5) . ?
C13 C14 1.504(5) . ?
C14 C15 1.515(5) . ?
C16 C17 1.498(5) . ?
C17 C18 1.491(6) . ?
N10 C25 1.499(4) . ?
N10 C22 1.508(4) . ?
N10 C19 1.521(4) . ?
N10 C28 1.525(4) . ?
C19 C20 1.525(5) . ?
C20 C21 1.508(6) . ?
C22 C23 1.515(5) . ?
C23 C24 1.538(5) . ?
C25 C26 1.518(5) . ?
C26 C27 1.515(5) . ?
C28 C29 1.513(5) . ?
C29 C30 1.501(5) . ?

loop_
_geom_hbond_atom_site_label_D
_geom_hbond_atom_site_label_H
_geom_hbond_atom_site_label_A
_geom_hbond_distance_DH
_geom_hbond_distance_HA
_geom_hbond_distance_DA
_geom_hbond_angle_DHA
_geom_hbond_site_symmetry_A
N8 H8A S1 0.90 2.92 3.745(4) 152.5 1_455
N4 H4A S1 0.90 2.73 3.592(3) 160.1 1_455
N1 H1A S2 0.90 2.48 3.342(3) 161.4 1_655
N5 H5A S4 0.90 2.62 3.497(4) 164.1 1_565
N7 H7A S3 0.90 2.57 3.431(4) 161.0 1_545
N1 H1B O4 0.90 1.98 2.826(10) 156.4 .
N1 H1B O1' 0.90 2.39 3.211(15) 151.2 .
N1 H1B O3 0.90 2.45 3.208(8) 142.1 .
N2 H2B O3 0.90 2.00 2.862(9) 160.5 .
N2 H2B O4' 0.90 2.17 3.047(15) 165.4 .
N3 H3B O2' 0.90 2.23 3.116(12) 169.8 .
N3 H3B O1 0.90 1.84 2.733(7) 171.4 .
N4 H4B O2 0.90 1.92 2.802(6) 167.2 .
N4 H4B O3' 0.90 2.23 3.068(12) 155.8 .
N5 H5B O2' 0.90 1.86 2.701(13) 154.8 .
N5 H5B O1 0.90 2.14 2.968(8) 152.0 .
N5 H5B O1' 0.90 2.73 3.387(11) 131.2 .
N6 H6B O1' 0.90 1.96 2.797(12) 154.1 .
N6 H6B O4 0.90 2.22 3.053(7) 153.4 .
N7 H7B O4' 0.90 1.75 2.617(10) 161.8 .
N7 H7B O3 0.90 2.18 3.035(7) 157.4 .
N7 H7B O3' 0.90 2.48 3.187(9) 135.7 .
N8 H8B O3' 0.90 1.77 2.656(12) 168.9 .
N8 H8B O2 0.90 2.11 3.007(7) 174.8 .

loop_
_geom_torsion_atom_site_label_1
_geom_torsion_atom_site_label_2
_geom_torsion_atom_site_label_3
_geom_torsion_atom_site_label_4
_geom_torsion
_geom_torsion_site_symmetry_1
_geom_torsion_site_symmetry_2
_geom_torsion_site_symmetry_3
_geom_torsion_site_symmetry_4
_geom_torsion_publ_flag
O1 C1 C2 O3 -170.8(13) . . . . ?
O2 C1 C2 O3 17.0(11) . . . . ?
O1 C1 C2 O4 9.8(15) . . . . ?
O2 C1 C2 O4 -162.4(10) . . . . ?
O2' C1' C2' O4' 170(2) . . . . ?
O1' C1' C2' O4' -4(2) . . . . ?
O2' C1' C2' O3' -10(2) . . . . ?
O1' C1' C2' O3' 176.4(19) . . . . ?
C16 N9 C7 C8 -53.5(4) . . . . ?
C10 N9 C7 C8 64.6(4) . . . . ?
C13 N9 C7 C8 -175.4(3) . . . . ?
N9 C7 C8 C9 -175.1(3) . . . . ?
C16 N9 C10 C11 178.9(3) . . . . ?
C13 N9 C10 C11 -60.0(4) . . . . ?
C7 N9 C10 C11 58.5(4) . . . . ?
N9 C10 C11 C12 175.9(3) . . . . ?
C16 N9 C13 C14 57.9(4) . . . . ?
C10 N9 C13 C14 -60.4(4) . . . . ?
C7 N9 C13 C14 179.2(3) . . . . ?
N9 C13 C14 C15 179.3(3) . . . . ?
C10 N9 C16 C17 178.1(3) . . . . ?
C13 N9 C16 C17 58.0(4) . . . . ?
C7 N9 C16 C17 -61.5(4) . . . . ?
N9 C16 C17 C18 177.4(3) . . . . ?
C25 N10 C19 C20 -179.7(3) . . . . ?
C22 N10 C19 C20 -58.3(4) . . . . ?
C28 N10 C19 C20 60.4(4) . . . . ?
N10 C19 C20 C21 -175.2(4) . . . . ?
C25 N10 C22 C23 58.1(4) . . . . ?
C19 N10 C22 C23 -60.9(4) . . . . ?
C28 N10 C22 C23 178.4(3) . . . . ?
N10 C22 C23 C24 -177.2(3) . . . . ?
C22 N10 C25 C26 56.8(3) . . . . ?
C19 N10 C25 C26 178.5(3) . . . . ?
C28 N10 C25 C26 -61.6(4) . . . . ?
N10 C25 C26 C27 -179.3(3) . . . . ?
C25 N10 C28 C29 -60.9(4) . . . . ?
C22 N10 C28 C29 178.3(3) . . . . ?
C19 N10 C28 C29 56.9(4) . . . . ?
N10 C28 C29 C30 176.4(3) . . . . ?
